data_7058371
loop_
_publ_author_name
'Ren, Peng'
'Yang, Yun'
'Li, Hao'
'Yang, Zhihua'
'Pan, Shilie'

_publ_section_title
;
 Two alkali calcium borates exhibiting second harmonic generation and
 deep-UV cutoff edges
;
_journal_issue 24
_journal_name_full 'New Journal of Chemistry'
_journal_page_first 9354
_journal_paper_doi 10.1039/C9NJ01680E
_journal_volume 43
_journal_year 2019
_chemical_formula_sum 'B3 Ca4 K O9'
_chemical_formula_weight 375.85
_space_group_IT_number 40
_space_group_name_Hall 'A 2 -2a'
_space_group_name_H-M_alt 'A m a 2'
_symmetry_cell_setting orthorhombic
_symmetry_space_group_name_Hall 'A 2 -2a'
_symmetry_space_group_name_H-M 'A m a 2'
_atom_sites_solution_primary direct
_atom_sites_solution_secondary difmap
_audit_creation_method SHELXL-97
_audit_update_record
;
2019-01-17 deposited with the CCDC.    2019-05-06 downloaded from the CCDC.
;
_cell_angle_alpha 90.00
_cell_angle_beta 90.00
_cell_angle_gamma 90.00
_cell_formula_units_Z 4
_cell_length_a 10.621(16)
_cell_length_b 11.489(17)
_cell_length_c 6.534(10)
_cell_measurement_reflns_used 721
_cell_measurement_temperature 296(2)
_cell_measurement_theta_max 27.60
_cell_measurement_theta_min 3.55
_cell_volume 797(2)
_computing_cell_refinement 'Bruker SMART'
_computing_data_collection 'Bruker SMART'
_computing_data_reduction 'Bruker SAINT'
_computing_molecular_graphics 'Bruker SHELXTL'
_computing_publication_material 'Bruker SHELXTL'
_computing_structure_refinement 'SHELXL-97 (Sheldrick, 1997)'
_computing_structure_solution 'SHELXS-97 (Sheldrick, 1990)'
_diffrn_ambient_temperature 296(2)
_diffrn_measured_fraction_theta_full 0.972
_diffrn_measured_fraction_theta_max 0.972
_diffrn_measurement_device_type 'CCD area detector'
_diffrn_measurement_method 'phi and omega scans'
_diffrn_radiation_monochromator graphite
_diffrn_radiation_source 'fine-focus sealed tube'
_diffrn_radiation_type MoK\a
_diffrn_radiation_wavelength 0.71073
_diffrn_reflns_av_R_equivalents 0.0549
_diffrn_reflns_av_sigmaI/netI 0.0736
_diffrn_reflns_limit_h_max 13
_diffrn_reflns_limit_h_min -11
_diffrn_reflns_limit_k_max 14
_diffrn_reflns_limit_k_min -10
_diffrn_reflns_limit_l_max 8
_diffrn_reflns_limit_l_min -7
_diffrn_reflns_number 2311
_diffrn_reflns_theta_full 27.72
_diffrn_reflns_theta_max 27.72
_diffrn_reflns_theta_min 3.55
_exptl_absorpt_coefficient_mu 3.272
_exptl_absorpt_correction_T_max 0.7455
_exptl_absorpt_correction_T_min 0.5351
_exptl_absorpt_correction_type numerical
_exptl_absorpt_process_details face-indexed
_exptl_crystal_colour colorless
_exptl_crystal_density_diffrn 3.131
_exptl_crystal_density_method 'not measured'
_exptl_crystal_description block
_exptl_crystal_F_000 744
_exptl_crystal_size_max 0.221
_exptl_crystal_size_mid 0.197
_exptl_crystal_size_min 0.083
_refine_diff_density_max 1.816
_refine_diff_density_min -1.319
_refine_diff_density_rms 0.270
_refine_ls_abs_structure_details 'Flack H D (1983), Acta Cryst. A39, 876-881'
_refine_ls_abs_structure_Flack 0.10(19)
_refine_ls_extinction_method none
_refine_ls_goodness_of_fit_ref 1.082
_refine_ls_matrix_type full
_refine_ls_number_parameters 88
_refine_ls_number_reflns 936
_refine_ls_number_restraints 19
_refine_ls_restrained_S_all 1.071
_refine_ls_R_factor_all 0.0745
_refine_ls_R_factor_gt 0.0686
_refine_ls_shift/su_max 0.020
_refine_ls_shift/su_mean 0.003
_refine_ls_structure_factor_coef Fsqd
_refine_ls_weighting_details 'calc w=1/[\s^2^(Fo^2^)+(0.0865P)^2^+20.4094P] where P=(Fo^2^+2Fc^2^)/3'
_refine_ls_weighting_scheme calc
_refine_ls_wR_factor_gt 0.1699
_refine_ls_wR_factor_ref 0.1742
_reflns_number_gt 841
_reflns_number_total 936
_reflns_threshold_expression >2sigma(I)
_cod_data_source_file c9nj01680e2.cif
_cod_data_source_block 111
_cod_depositor_comments
;
The following automatic conversions were performed:

'_symmetry_cell_setting' value 'Orthorhombic' changed to
'orthorhombic' according to
/home/data/users/saulius/crontab/automatic-downloads/rss-feeds/RSC/lib/dictionaries/cif_core.dic
dictionary named 'cif_core.dic' version 2.4.2 from 2011-04-26.

Automatic conversion script
Id: cif_fix_values 4973 2017-02-22 13:04:09Z antanas 

 Adding full bibliography for 7058371--7058372.cif.
;
_cod_original_sg_symbol_H-M Ama2
_cod_database_code 7058371

loop_
_symmetry_equiv_pos_as_xyz
'x, y, z'
'-x, -y, z'
'x+1/2, -y, z'
'-x+1/2, y, z'
'x, y+1/2, z+1/2'
'-x, -y+1/2, z+1/2'
'x+1/2, -y+1/2, z+1/2'
'-x+1/2, y+1/2, z+1/2'

loop_
_atom_site_label
_atom_site_type_symbol
_atom_site_fract_x
_atom_site_fract_y
_atom_site_fract_z
_atom_site_U_iso_or_equiv
_atom_site_adp_type
_atom_site_occupancy
_atom_site_symmetry_multiplicity
_atom_site_calc_flag
_atom_site_refinement_flags
Ca1 Ca 0.5000 0.5000 -0.0494(5) 0.0130(6) Uani 1 2 d S
Ca2 Ca 0.52754(19) 0.21360(18) 0.8077(4) 0.0112(5) Uani 1 1 d .
Ca3 Ca 0.7500 0.6530(3) 0.6758(5) 0.0127(7) Uani 1 2 d S
K1 K 0.7500 0.4184(3) 0.4177(6) 0.0192(8) Uani 1 2 d S
O1 O 0.7500 0.4640(9) 0.8370(17) 0.012(2) Uani 1 2 d SU
O2 O 0.5271(6) 0.6020(7) 0.6258(12) 0.0097(14) Uani 1 1 d U
O3 O 0.5000 0.5000 0.309(2) 0.019(2) Uani 1 2 d S
O4 O 0.6379(7) 0.1918(8) 0.4936(12) 0.0183(17) Uani 1 1 d .
O5 O 0.6373(7) 0.3357(7) 1.0546(12) 0.0154(16) Uani 1 1 d .
O6 O 0.7500 0.1463(9) 0.8055(19) 0.016(2) Uani 1 2 d S
B1 B 0.7500 0.1803(18) 0.603(3) 0.014(4) Uani 1 2 d S
B2 B 0.7500 0.3804(16) 0.973(3) 0.019(4) Uani 1 2 d S
B3 B 0.5000 0.5000 0.520(2) 0.004(3) Uani 1 2 d SU

loop_
_atom_site_aniso_label
_atom_site_aniso_U_11
_atom_site_aniso_U_22
_atom_site_aniso_U_33
_atom_site_aniso_U_23
_atom_site_aniso_U_13
_atom_site_aniso_U_12
Ca1 0.0137(14) 0.0128(14) 0.0125(16) 0.000 0.000 0.0021(12)
Ca2 0.0084(8) 0.0138(9) 0.0115(9) 0.0007(8) -0.0011(8) 0.0003(8)
Ca3 0.0066(13) 0.0163(16) 0.0152(17) -0.0019(12) 0.000 0.000
K1 0.0123(15) 0.0231(18) 0.022(2) -0.0021(14) 0.000 0.000
O1 0.011(2) 0.012(2) 0.012(2) 0.0000(10) 0.000 0.000
O2 0.0090(16) 0.0099(16) 0.0102(16) -0.0002(10) 0.0005(10) -0.0003(10)
O3 0.028(7) 0.014(5) 0.015(5) 0.000 0.000 0.012(4)
O4 0.014(4) 0.033(4) 0.008(4) -0.003(3) 0.001(3) 0.002(3)
O5 0.006(4) 0.025(4) 0.016(4) -0.004(3) -0.001(3) -0.001(3)
O6 0.025(6) 0.014(5) 0.008(5) -0.002(5) 0.000 0.000
B1 0.006(7) 0.031(10) 0.005(8) -0.002(7) 0.000 0.000
B2 0.009(8) 0.020(8) 0.027(11) -0.010(8) 0.000 0.000
B3 0.004(3) 0.004(3) 0.004(3) 0.000 0.000 0.0003(10)

loop_
_atom_type_symbol
_atom_type_description
_atom_type_scat_dispersion_real
_atom_type_scat_dispersion_imag
_atom_type_scat_source
B B 0.0013 0.0007 'International Tables Vol C Tables 4.2.6.8 and 6.1.1.4'
O O 0.0106 0.0060 'International Tables Vol C Tables 4.2.6.8 and 6.1.1.4'
K K 0.2009 0.2494 'International Tables Vol C Tables 4.2.6.8 and 6.1.1.4'
Ca Ca 0.2262 0.3064 'International Tables Vol C Tables 4.2.6.8 and 6.1.1.4'

loop_
_geom_angle_atom_site_label_1
_geom_angle_atom_site_label_2
_geom_angle_atom_site_label_3
_geom_angle
_geom_angle_site_symmetry_1
_geom_angle_site_symmetry_3
O3 Ca1 O2 150.38(19) . 1_554
O3 Ca1 O2 150.38(19) . 2_664
O2 Ca1 O2 59.2(4) 1_554 2_664
O3 Ca1 O5 74.1(2) . 2_664
O2 Ca1 O5 86.7(3) 1_554 2_664
O2 Ca1 O5 122.3(3) 2_664 2_664
O3 Ca1 O5 74.1(2) . 1_554
O2 Ca1 O5 122.3(3) 1_554 1_554
O2 Ca1 O5 86.7(3) 2_664 1_554
O5 Ca1 O5 148.2(4) 2_664 1_554
O3 Ca1 O4 83.94(18) . 5_554
O2 Ca1 O4 68.2(3) 1_554 5_554
O2 Ca1 O4 123.7(3) 2_664 5_554
O5 Ca1 O4 70.4(3) 2_664 5_554
O5 Ca1 O4 106.1(3) 1_554 5_554
O3 Ca1 O4 83.94(18) . 6_654
O2 Ca1 O4 123.7(3) 1_554 6_654
O2 Ca1 O4 68.2(3) 2_664 6_654
O5 Ca1 O4 106.1(3) 2_664 6_654
O5 Ca1 O4 70.4(3) 1_554 6_654
O4 Ca1 O4 167.9(4) 5_554 6_654
O3 Ca1 O1 105.4(2) . 2_664
O2 Ca1 O1 79.0(3) 1_554 2_664
O2 Ca1 O1 74.2(3) 2_664 2_664
O5 Ca1 O1 53.1(3) 2_664 2_664
O5 Ca1 O1 138.2(3) 1_554 2_664
O4 Ca1 O1 115.4(3) 5_554 2_664
O4 Ca1 O1 68.1(3) 6_654 2_664
O3 Ca1 O1 105.4(2) . 1_554
O2 Ca1 O1 74.2(3) 1_554 1_554
O2 Ca1 O1 79.0(3) 2_664 1_554
O5 Ca1 O1 138.2(3) 2_664 1_554
O5 Ca1 O1 53.1(3) 1_554 1_554
O4 Ca1 O1 68.1(3) 5_554 1_554
O4 Ca1 O1 115.4(3) 6_654 1_554
O1 Ca1 O1 149.1(5) 2_664 1_554
O3 Ca1 B3 179.999(1) . 1_554
O2 Ca1 B3 29.62(19) 1_554 1_554
O2 Ca1 B3 29.62(19) 2_664 1_554
O5 Ca1 B3 105.9(2) 2_664 1_554
O5 Ca1 B3 105.9(2) 1_554 1_554
O4 Ca1 B3 96.06(18) 5_554 1_554
O4 Ca1 B3 96.06(18) 6_654 1_554
O1 Ca1 B3 74.6(2) 2_664 1_554
O1 Ca1 B3 74.6(2) 1_554 1_554
O3 Ca1 B2 87.1(4) . 2_664
O2 Ca1 B2 85.9(4) 1_554 2_664
O2 Ca1 B2 99.1(5) 2_664 2_664
O5 Ca1 B2 27.8(4) 2_664 2_664
O5 Ca1 B2 149.0(4) 1_554 2_664
O4 Ca1 B2 95.9(4) 5_554 2_664
O4 Ca1 B2 83.5(4) 6_654 2_664
O1 Ca1 B2 25.9(4) 2_664 2_664
O1 Ca1 B2 157.9(4) 1_554 2_664
B3 Ca1 B2 92.9(4) 1_554 2_664
O3 Ca1 B2 87.1(4) . 1_554
O2 Ca1 B2 99.1(5) 1_554 1_554
O2 Ca1 B2 85.9(4) 2_664 1_554
O5 Ca1 B2 149.0(4) 2_664 1_554
O5 Ca1 B2 27.8(4) 1_554 1_554
O4 Ca1 B2 83.5(4) 5_554 1_554
O4 Ca1 B2 95.9(4) 6_654 1_554
O1 Ca1 B2 157.9(4) 2_664 1_554
O1 Ca1 B2 25.9(4) 1_554 1_554
B3 Ca1 B2 92.9(4) 1_554 1_554
B2 Ca1 B2 174.3(9) 2_664 1_554
O4 Ca2 O4 147.9(3) . 6_655
O4 Ca2 O5 113.4(3) . .
O4 Ca2 O5 75.8(3) 6_655 .
O4 Ca2 O2 132.9(3) . 5_545
O4 Ca2 O2 78.8(3) 6_655 5_545
O5 Ca2 O2 74.9(3) . 5_545
O4 Ca2 O3 87.6(4) . 5_545
O4 Ca2 O3 111.2(3) 6_655 5_545
O5 Ca2 O3 128.7(4) . 5_545
O2 Ca2 O3 58.3(4) 5_545 5_545
O4 Ca2 O5 75.4(3) . 6_654
O4 Ca2 O5 85.6(3) 6_655 6_654
O5 Ca2 O5 156.00(11) . 6_654
O2 Ca2 O5 116.6(3) 5_545 6_654
O3 Ca2 O5 72.1(3) 5_545 6_654
O4 Ca2 O6 59.6(3) . .
O4 Ca2 O6 147.2(4) 6_655 .
O5 Ca2 O6 74.2(3) . .
O2 Ca2 O6 81.0(3) 5_545 .
O3 Ca2 O6 78.7(2) 5_545 .
O5 Ca2 O6 126.7(3) 6_654 .
O4 Ca2 O2 78.1(3) . 2_665
O4 Ca2 O2 71.7(3) 6_655 2_665
O5 Ca2 O2 86.4(3) . 2_665
O2 Ca2 O2 148.2(3) 5_545 2_665
O3 Ca2 O2 144.8(3) 5_545 2_665
O5 Ca2 O2 73.2(3) 6_654 2_665
O6 Ca2 O2 118.8(3) . 2_665
O4 Ca2 B1 30.6(4) . .
O4 Ca2 B1 160.4(5) 6_655 .
O5 Ca2 B1 89.5(4) . .
O2 Ca2 B1 110.0(4) 5_545 .
O3 Ca2 B1 88.0(5) 5_545 .
O5 Ca2 B1 104.6(4) 6_654 .
O6 Ca2 B1 30.1(5) . .
O2 Ca2 B1 95.0(4) 2_665 .
O4 Ca2 B3 112.5(3) . 5_545
O4 Ca2 B3 93.9(3) 6_655 5_545
O5 Ca2 B3 102.9(3) . 5_545
O2 Ca2 B3 29.3(3) 5_545 5_545
O3 Ca2 B3 29.1(4) 5_545 5_545
O5 Ca2 B3 93.3(3) 6_654 5_545
O6 Ca2 B3 80.3(3) . 5_545
O2 Ca2 B3 160.63(17) 2_665 5_545
B1 Ca2 B3 101.9(5) . 5_545
O4 Ca2 B2 89.5(4) . .
O4 Ca2 B2 95.6(3) 6_655 .
O5 Ca2 B2 23.9(4) . .
O2 Ca2 B2 91.6(4) 5_545 .
O3 Ca2 B2 132.4(4) 5_545 .
O5 Ca2 B2 151.4(4) 6_654 .
O6 Ca2 B2 59.4(3) . .
O2 Ca2 B2 80.0(4) 2_665 .
B1 Ca2 B2 67.4(4) . .
B3 Ca2 B2 115.1(4) 5_545 .
O4 Ca2 K1 124.4(2) . 6_655
O4 Ca2 K1 57.2(2) 6_655 6_655
O5 Ca2 K1 122.2(2) . 6_655
O2 Ca2 K1 65.38(19) 5_545 6_655
O3 Ca2 K1 56.78(11) 5_545 6_655
O5 Ca2 K1 54.9(2) 6_654 6_655
O6 Ca2 K1 133.5(3) . 6_655
O2 Ca2 K1 106.14(19) 2_665 6_655
B1 Ca2 K1 142.2(4) . 6_655
B3 Ca2 K1 54.52(8) 5_545 6_655
B2 Ca2 K1 146.1(4) . 6_655
O1 Ca3 O6 114.1(4) . 5_554
O1 Ca3 O4 78.0(3) . 8_655
O6 Ca3 O4 149.1(2) 5_554 8_655
O1 Ca3 O4 78.0(3) . 5
O6 Ca3 O4 149.1(2) 5_554 5
O4 Ca3 O4 58.5(4) 8_655 5
O1 Ca3 O2 81.0(2) . .
O6 Ca3 O2 81.9(2) 5_554 .
O4 Ca3 O2 128.8(3) 8_655 .
O4 Ca3 O2 71.7(3) 5 .
O1 Ca3 O2 81.0(2) . 4_655
O6 Ca3 O2 81.9(2) 5_554 4_655
O4 Ca3 O2 71.7(3) 8_655 4_655
O4 Ca3 O2 128.9(3) 5 4_655
O2 Ca3 O2 148.4(4) . 4_655
O1 Ca3 O5 151.48(18) . 8_654
O6 Ca3 O5 73.4(3) 5_554 8_654
O4 Ca3 O5 83.3(3) 8_655 8_654
O4 Ca3 O5 110.1(3) 5 8_654
O2 Ca3 O5 127.4(3) . 8_654
O2 Ca3 O5 72.7(3) 4_655 8_654
O1 Ca3 O5 151.48(18) . 5_554
O6 Ca3 O5 73.4(3) 5_554 5_554
O4 Ca3 O5 110.1(3) 8_655 5_554
O4 Ca3 O5 83.3(3) 5 5_554
O2 Ca3 O5 72.7(3) . 5_554
O2 Ca3 O5 127.4(3) 4_655 5_554
O5 Ca3 O5 56.1(3) 8_654 5_554
O1 Ca3 B1 70.5(5) . 5
O6 Ca3 B1 175.4(5) 5_554 5
O4 Ca3 B1 29.8(2) 8_655 5
O4 Ca3 B1 29.8(2) 5 5
O2 Ca3 B1 99.1(2) . 5
O2 Ca3 B1 99.1(2) 4_655 5
O5 Ca3 B1 102.6(4) 8_654 5
O5 Ca3 B1 102.6(4) 5_554 5
O1 Ca3 B2 179.0(5) . 5_554
O6 Ca3 B2 65.0(5) 5_554 5_554
O4 Ca3 B2 102.8(5) 8_655 5_554
O4 Ca3 B2 102.8(4) 5 5_554
O2 Ca3 B2 98.8(2) . 5_554
O2 Ca3 B2 98.8(2) 4_655 5_554
O5 Ca3 B2 28.7(2) 8_654 5_554
O5 Ca3 B2 28.7(2) 5_554 5_554
B1 Ca3 B2 110.4(6) 5 5_554
O1 Ca3 K1 57.9(3) . .
O6 Ca3 K1 56.1(3) 5_554 .
O4 Ca3 K1 127.4(2) 8_655 .
O4 Ca3 K1 127.4(2) 5 .
O2 Ca3 K1 74.20(19) . .
O2 Ca3 K1 74.20(19) 4_655 .
O5 Ca3 K1 122.3(2) 8_654 .
O5 Ca3 K1 122.3(2) 5_554 .
B1 Ca3 K1 128.4(5) 5 .
B2 Ca3 K1 121.1(4) 5_554 .
O1 Ca3 Ca2 106.99(15) . 3_565
O6 Ca3 Ca2 105.38(14) 5_554 3_565
O4 Ca3 Ca2 44.3(2) 8_655 3_565
O4 Ca3 Ca2 97.1(2) 5 3_565
O2 Ca3 Ca2 165.0(2) . 3_565
O2 Ca3 Ca2 46.64(19) 4_655 3_565
O5 Ca3 Ca2 46.00(18) 8_654 3_565
O5 Ca3 Ca2 96.5(2) 5_554 3_565
B1 Ca3 Ca2 72.6(2) 5 3_565
B2 Ca3 Ca2 73.4(2) 5_554 3_565
K1 Ca3 Ca2 120.79(7) . 3_565
O6 K1 O1 94.8(3) 5_554 .
O6 K1 O5 95.6(3) 5_554 1_554
O1 K1 O5 152.75(19) . 1_554
O6 K1 O5 95.6(3) 5_554 4_654
O1 K1 O5 152.75(19) . 4_654
O5 K1 O5 50.2(3) 1_554 4_654
O6 K1 B3 75.57(15) 5_554 .
O1 K1 B3 73.2(3) . .
O5 K1 B3 85.1(3) 1_554 .
O5 K1 B3 133.9(3) 4_654 .
O6 K1 B3 75.57(15) 5_554 3_565
O1 K1 B3 73.2(3) . 3_565
O5 K1 B3 133.9(3) 1_554 3_565
O5 K1 B3 85.1(3) 4_654 3_565
B3 K1 B3 133.0(4) . 3_565
O6 K1 O3 67.88(10) 5_554 .
O1 K1 O3 100.3(3) . .
O5 K1 O3 61.1(3) 1_554 .
O5 K1 O3 107.0(3) 4_654 .
B3 K1 O3 27.5(4) . .
B3 K1 O3 142.26(16) 3_565 .
O6 K1 O3 67.88(10) 5_554 3_565
O1 K1 O3 100.3(3) . 3_565
O5 K1 O3 107.0(3) 1_554 3_565
O5 K1 O3 61.1(3) 4_654 3_565
B3 K1 O3 142.26(16) . 3_565
B3 K1 O3 27.5(4) 3_565 3_565
O3 K1 O3 132.3(3) . 3_565
O6 K1 O4 155.35(18) 5_554 .
O1 K1 O4 90.0(3) . .
O5 K1 O4 70.6(2) 1_554 .
O5 K1 O4 90.9(2) 4_654 .
B3 K1 O4 82.80(19) . .
B3 K1 O4 128.8(2) 3_565 .
O3 K1 O4 87.48(19) . .
O3 K1 O4 134.89(18) 3_565 .
O6 K1 O4 155.35(18) 5_554 4_655
O1 K1 O4 90.0(3) . 4_655
O5 K1 O4 90.9(2) 1_554 4_655
O5 K1 O4 70.6(2) 4_654 4_655
B3 K1 O4 128.8(2) . 4_655
B3 K1 O4 82.80(19) 3_565 4_655
O3 K1 O4 134.89(18) . 4_655
O3 K1 O4 87.48(19) 3_565 4_655
O4 K1 O4 48.4(3) . 4_655
O6 K1 B2 82.9(5) 5_554 1_554
O1 K1 B2 177.7(4) . 1_554
O5 K1 B2 28.2(2) 1_554 1_554
O5 K1 B2 28.2(2) 4_654 1_554
B3 K1 B2 106.1(3) . 1_554
B3 K1 B2 106.1(3) 3_565 1_554
O3 K1 B2 78.9(3) . 1_554
O3 K1 B2 78.9(3) 3_565 1_554
O4 K1 B2 92.0(4) . 1_554
O4 K1 B2 92.0(4) 4_655 1_554
O6 K1 B1 171.7(4) 5_554 .
O1 K1 B1 76.9(4) . .
O5 K1 B1 91.9(4) 1_554 .
O5 K1 B1 91.9(4) 4_654 .
B3 K1 B1 101.7(2) . .
B3 K1 B1 101.7(2) 3_565 .
O3 K1 B1 113.20(12) . .
O3 K1 B1 113.20(12) 3_565 .
O4 K1 B1 27.3(2) . .
O4 K1 B1 27.3(2) 4_655 .
B2 K1 B1 105.4(5) 1_554 .
B2 O1 Ca3 163.0(11) . .
B2 O1 Ca1 85.9(4) . 3_566
Ca3 O1 Ca1 89.0(2) . 3_566
B2 O1 Ca1 85.9(4) . 1_556
Ca3 O1 Ca1 89.0(2) . 1_556
Ca1 O1 Ca1 144.5(4) 3_566 1_556
B2 O1 K1 122.0(11) . .
Ca3 O1 K1 74.9(3) . .
Ca1 O1 K1 106.8(2) 3_566 .
Ca1 O1 K1 106.8(2) 1_556 .
B3 O2 Ca1 90.1(6) . 1_556
B3 O2 Ca2 91.2(6) . 5_554
Ca1 O2 Ca2 172.8(3) 1_556 5_554
B3 O2 Ca3 117.8(4) . .
Ca1 O2 Ca3 96.5(3) 1_556 .
Ca2 O2 Ca3 89.2(3) 5_554 .
B3 O2 Ca2 154.5(4) . 2_665
Ca1 O2 Ca2 88.1(3) 1_556 2_665
Ca2 O2 Ca2 87.7(3) 5_554 2_665
Ca3 O2 Ca2 87.6(3) . 2_665
B3 O2 K1 62.9(3) . 2_665
Ca1 O2 K1 102.8(2) 1_556 2_665
Ca2 O2 K1 71.5(2) 5_554 2_665
Ca3 O2 K1 160.7(3) . 2_665
Ca2 O2 K1 92.8(2) 2_665 2_665
B3 O3 Ca1 180.000(3) . .
B3 O3 Ca2 90.3(3) . 5_554
Ca1 O3 Ca2 89.7(3) . 5_554
B3 O3 Ca2 90.3(3) . 6_654
Ca1 O3 Ca2 89.7(3) . 6_654
Ca2 O3 Ca2 179.5(7) 5_554 6_654
B3 O3 K1 75.9(3) . 2_665
Ca1 O3 K1 104.1(3) . 2_665
Ca2 O3 K1 77.80(11) 5_554 2_665
Ca2 O3 K1 102.33(14) 6_654 2_665
B3 O3 K1 75.9(3) . .
Ca1 O3 K1 104.1(3) . .
Ca2 O3 K1 102.33(14) 5_554 .
Ca2 O3 K1 77.80(11) 6_654 .
K1 O3 K1 151.8(5) 2_665 .
B1 O4 Ca2 89.2(7) . .
B1 O4 Ca2 158.2(10) . 6_654
Ca2 O4 Ca2 91.6(3) . 6_654
B1 O4 Ca3 90.2(7) . 5_544
Ca2 O4 Ca3 175.5(5) . 5_544
Ca2 O4 Ca3 90.5(3) 6_654 5_544
B1 O4 Ca1 116.4(10) . 5_545
Ca2 O4 Ca1 84.7(3) . 5_545
Ca2 O4 Ca1 85.3(3) 6_654 5_545
Ca3 O4 Ca1 91.6(3) 5_544 5_545
B1 O4 K1 79.8(9) . .
Ca2 O4 K1 104.8(3) . .
Ca2 O4 K1 78.9(3) 6_654 .
Ca3 O4 K1 79.5(3) 5_544 .
Ca1 O4 K1 161.7(3) 5_545 .
B2 O5 Ca2 111.6(10) . .
B2 O5 Ca2 159.7(10) . 6_655
Ca2 O5 Ca2 88.4(3) . 6_655
B2 O5 Ca1 96.8(8) . 1_556
Ca2 O5 Ca1 88.6(3) . 1_556
Ca2 O5 Ca1 86.6(3) 6_655 1_556
B2 O5 Ca3 91.1(8) . 5_545
Ca2 O5 Ca3 87.5(3) . 5_545
Ca2 O5 Ca3 86.3(3) 6_655 5_545
Ca1 O5 Ca3 172.0(3) 1_556 5_545
B2 O5 K1 80.4(9) . 1_556
Ca2 O5 K1 162.6(4) . 1_556
Ca2 O5 K1 79.3(3) 6_655 1_556
Ca1 O5 K1 102.9(3) 1_556 1_556
Ca3 O5 K1 79.4(2) 5_545 1_556
B1 O6 Ca3 161.7(11) . 5_545
B1 O6 Ca2 85.3(4) . .
Ca3 O6 Ca2 89.1(3) 5_545 .
B1 O6 Ca2 85.3(4) . 4_655
Ca3 O6 Ca2 89.1(3) 5_545 4_655
Ca2 O6 Ca2 143.7(5) . 4_655
B1 O6 K1 122.1(11) . 5_545
Ca3 O6 K1 76.2(3) 5_545 5_545
Ca2 O6 K1 107.3(2) . 5_545
Ca2 O6 K1 107.3(2) 4_655 5_545
O6 B1 O4 121.3(7) . 4_655
O6 B1 O4 121.3(7) . .
O4 B1 O4 117.0(13) 4_655 .
O6 B1 Ca2 64.7(4) . .
O4 B1 Ca2 166.4(13) 4_655 .
O4 B1 Ca2 60.1(4) . .
O6 B1 Ca2 64.7(4) . 4_655
O4 B1 Ca2 60.1(4) 4_655 4_655
O4 B1 Ca2 166.4(13) . 4_655
Ca2 B1 Ca2 119.1(6) . 4_655
O6 B1 Ca3 157.1(14) . 5_544
O4 B1 Ca3 60.0(7) 4_655 5_544
O4 B1 Ca3 60.0(7) . 5_544
Ca2 B1 Ca3 120.0(3) . 5_544
Ca2 B1 Ca3 120.0(3) 4_655 5_544
O6 B1 K1 130.4(12) . .
O4 B1 K1 72.8(9) 4_655 .
O4 B1 K1 72.8(9) . .
Ca2 B1 K1 94.0(5) . .
Ca2 B1 K1 94.0(5) 4_655 .
Ca3 B1 K1 72.5(5) 5_544 .
O1 B2 O5 121.6(8) . 4_655
O1 B2 O5 121.6(8) . .
O5 B2 O5 116.6(17) 4_655 .
O1 B2 Ca3 164.0(14) . 5_545
O5 B2 Ca3 60.2(8) 4_655 5_545
O5 B2 Ca3 60.2(8) . 5_545
O1 B2 K1 124.3(12) . 1_556
O5 B2 K1 71.4(10) 4_655 1_556
O5 B2 K1 71.4(10) . 1_556
Ca3 B2 K1 71.7(5) 5_545 1_556
O1 B2 Ca1 68.3(4) . 3_566
O5 B2 Ca1 55.4(5) 4_655 3_566
O5 B2 Ca1 160.3(13) . 3_566
Ca3 B2 Ca1 115.6(4) 5_545 3_566
K1 B2 Ca1 88.9(4) 1_556 3_566
O1 B2 Ca1 68.3(4) . 1_556
O5 B2 Ca1 160.3(13) 4_655 1_556
O5 B2 Ca1 55.4(5) . 1_556
Ca3 B2 Ca1 115.6(4) 5_545 1_556
K1 B2 Ca1 88.9(4) 1_556 1_556
Ca1 B2 Ca1 125.0(7) 3_566 1_556
O1 B2 Ca2 101.9(9) . .
O5 B2 Ca2 122.2(10) 4_655 .
O5 B2 Ca2 44.5(6) . .
Ca3 B2 Ca2 67.8(4) 5_545 .
K1 B2 Ca2 114.8(5) 1_556 .
Ca1 B2 Ca2 154.8(7) 3_566 .
Ca1 B2 Ca2 66.84(16) 1_556 .
O1 B2 Ca2 101.9(8) . 4_655
O5 B2 Ca2 44.5(6) 4_655 4_655
O5 B2 Ca2 122.2(10) . 4_655
Ca3 B2 Ca2 67.8(4) 5_545 4_655
K1 B2 Ca2 114.8(5) 1_556 4_655
Ca1 B2 Ca2 66.84(16) 3_566 4_655
Ca1 B2 Ca2 154.8(7) 1_556 4_655
Ca2 B2 Ca2 94.1(5) . 4_655
O3 B3 O2 119.7(6) . 2_665
O3 B3 O2 119.7(6) . .
O2 B3 O2 120.6(12) 2_665 .
O3 B3 Ca1 179.999(1) . 1_556
O2 B3 Ca1 60.3(6) 2_665 1_556
O2 B3 Ca1 60.3(6) . 1_556
O3 B3 Ca2 60.6(3) . 5_554
O2 B3 Ca2 173.9(3) 2_665 5_554
O2 B3 Ca2 59.5(4) . 5_554
Ca1 B3 Ca2 119.4(3) 1_556 5_554
O3 B3 Ca2 60.6(3) . 6_654
O2 B3 Ca2 59.5(4) 2_665 6_654
O2 B3 Ca2 173.9(3) . 6_654
Ca1 B3 Ca2 119.4(3) 1_556 6_654
Ca2 B3 Ca2 121.3(5) 5_554 6_654
O3 B3 K1 76.6(3) . 2_665
O2 B3 K1 101.4(3) 2_665 2_665
O2 B3 K1 91.9(3) . 2_665
Ca1 B3 K1 103.4(3) 1_556 2_665
Ca2 B3 K1 72.58(18) 5_554 2_665
Ca2 B3 K1 94.1(2) 6_654 2_665
O3 B3 K1 76.6(3) . .
O2 B3 K1 91.9(3) 2_665 .
O2 B3 K1 101.4(3) . .
Ca1 B3 K1 103.4(3) 1_556 .
Ca2 B3 K1 94.1(2) 5_554 .
Ca2 B3 K1 72.58(18) 6_654 .
K1 B3 K1 153.2(6) 2_665 .

loop_
_geom_bond_atom_site_label_1
_geom_bond_atom_site_label_2
_geom_bond_distance
_geom_bond_site_symmetry_2
Ca1 O3 2.345(14) .
Ca1 O2 2.441(9) 1_554
Ca1 O2 2.441(9) 2_664
Ca1 O5 2.481(8) 2_664
Ca1 O5 2.481(8) 1_554
Ca1 O4 2.661(9) 5_554
Ca1 O4 2.661(9) 6_654
Ca1 O1 2.788(5) 2_664
Ca1 O1 2.788(5) 1_554
Ca1 B3 2.810(16) 1_554
Ca1 B2 2.993(10) 2_664
Ca1 B2 2.993(10) 1_554
Ca2 O4 2.377(8) .
Ca2 O4 2.396(9) 6_655
Ca2 O5 2.435(8) .
Ca2 O2 2.443(9) 5_545
Ca2 O3 2.471(4) 5_545
Ca2 O5 2.474(8) 6_654
Ca2 O6 2.486(5) .
Ca2 O2 2.498(8) 2_665
Ca2 B1 2.741(9) .
Ca2 B3 2.836(8) 5_545
Ca2 B2 3.229(13) .
Ca2 K1 3.392(5) 6_655
Ca3 O1 2.413(11) .
Ca3 O6 2.421(13) 5_554
Ca3 O4 2.435(8) 8_655
Ca3 O4 2.435(8) 5
Ca3 O2 2.460(8) .
Ca3 O2 2.460(8) 4_655
Ca3 O5 2.543(9) 8_654
Ca3 O5 2.543(9) 5_554
Ca3 B1 2.811(18) 5
Ca3 B2 2.93(2) 5_554
Ca3 K1 3.179(6) .
Ca3 Ca2 3.433(5) 3_565
K1 O6 2.718(12) 5_554
K1 O1 2.790(12) .
K1 O5 2.822(9) 1_554
K1 O5 2.822(9) 4_654
K1 B3 2.895(5) .
K1 B3 2.895(5) 3_565
K1 O3 2.903(5) .
K1 O3 2.903(5) 3_565
K1 O4 2.905(10) .
K1 O4 2.905(10) 4_655
K1 B2 2.94(2) 1_554
K1 B1 2.99(2) .
O1 B2 1.31(2) .
O1 Ca1 2.788(5) 3_566
O1 Ca1 2.788(5) 1_556
O2 B3 1.389(11) .
O2 Ca1 2.441(9) 1_556
O2 Ca2 2.443(9) 5_554
O2 Ca2 2.498(8) 2_665
O2 K1 3.251(8) 2_665
O3 B3 1.38(2) .
O3 Ca2 2.471(4) 5_554
O3 Ca2 2.471(4) 6_654
O3 K1 2.903(5) 2_665
O4 B1 1.396(12) .
O4 Ca2 2.396(9) 6_654
O4 Ca3 2.435(8) 5_544
O4 Ca1 2.661(9) 5_545
O5 B2 1.406(14) .
O5 Ca2 2.474(8) 6_655
O5 Ca1 2.481(8) 1_556
O5 Ca3 2.543(9) 5_545
O5 K1 2.822(9) 1_556
O6 B1 1.38(2) .
O6 Ca3 2.421(13) 5_545
O6 Ca2 2.486(5) 4_655
O6 K1 2.718(12) 5_545
B1 O4 1.396(12) 4_655
B1 Ca2 2.741(9) 4_655
B1 Ca3 2.811(18) 5_544
B2 O5 1.406(14) 4_655
B2 Ca3 2.93(2) 5_545
B2 K1 2.94(2) 1_556
B2 Ca1 2.993(10) 3_566
B2 Ca1 2.993(10) 1_556
B2 Ca2 3.229(13) 4_655
B3 O2 1.389(11) 2_665
B3 Ca1 2.810(16) 1_556
B3 Ca2 2.836(8) 5_554
B3 Ca2 2.836(8) 6_654
B3 K1 2.895(5) 2_665
